data_4070452
loop_
_publ_author_name
'Benito-Garagorri, David'
'Alves, Luis Gon\,calo'
'Puchberger, Michael'
'Mereiter, Kurt'
'Veiros, Luis F.'
'Calhorda, Maria Jos\'e'
'Carvalho, Maria Deus'
'Ferreira, Liliana P.'
'Godinho, Margarida'
'Kirchner, Karl'

_publ_section_title
;
 Striking Differences between the Solution and Solid-State Reactivity of
 Iron PNP Pincer Complexes with Carbon Monoxide
;
_journal_issue 24
_journal_name_full Organometallics
_journal_page_first 6902
_journal_paper_doi 10.1021/om900816c
_journal_volume 28
_journal_year 2009
_chemical_formula_moiety 'C17 H31 Cl3 Fe N4 O P2, C4 H8 O'
_chemical_formula_sum 'C21 H39 Cl3 Fe N4 O2 P2'
_chemical_formula_weight 603.70
_chemical_name_common 'trans-Fe(PNPClpym-iPr)(CO)Cl2.THF, (5b.THF)'
_chemical_name_systematic
; 
 ? 
;
_space_group_IT_number 14
_symmetry_cell_setting monoclinic
_symmetry_space_group_name_Hall '-P 2ybc'
_symmetry_space_group_name_H-M 'P 1 21/c 1'
_atom_sites_solution_hydrogens geom
_atom_sites_solution_primary direct
_atom_sites_solution_secondary difmap
_audit_creation_method SHELXL-97
_cell_angle_alpha 90.00
_cell_angle_beta 104.545(1)
_cell_angle_gamma 90.00
_cell_formula_units_Z 4
_cell_length_a 13.0910(9)
_cell_length_b 9.9454(7)
_cell_length_c 22.7475(16)
_cell_measurement_reflns_used 9096
_cell_measurement_temperature 100(2)
_cell_measurement_theta_max 30.00
_cell_measurement_theta_min 2.25
_cell_volume 2866.7(3)
_computing_cell_refinement 'Bruker SAINT'
_computing_data_collection 'Bruker SMART'
_computing_data_reduction 'Bruker SAINT, SADABS, XPREP'
_computing_molecular_graphics 'Bruker SHELXTL'
_computing_publication_material 'Bruker SHELXTL'
_computing_structure_refinement 'SHELXL-97 (Sheldrick, 1997)'
_computing_structure_solution 'SHELXS-97 (Sheldrick, 1997)'
_diffrn_ambient_temperature 100(2)
_diffrn_measured_fraction_theta_full 0.997
_diffrn_measured_fraction_theta_max 0.997
_diffrn_measurement_device_type 'CCD area detector'
_diffrn_measurement_method 'phi and omega scans'
_diffrn_radiation_monochromator graphite
_diffrn_radiation_source 'fine-focus sealed tube'
_diffrn_radiation_type MoK\a
_diffrn_radiation_wavelength 0.71073
_diffrn_reflns_av_R_equivalents 0.0579
_diffrn_reflns_av_sigmaI/netI 0.0294
_diffrn_reflns_limit_h_max 17
_diffrn_reflns_limit_h_min -18
_diffrn_reflns_limit_k_max 13
_diffrn_reflns_limit_k_min -13
_diffrn_reflns_limit_l_max 32
_diffrn_reflns_limit_l_min -31
_diffrn_reflns_number 60545
_diffrn_reflns_theta_full 30.03
_diffrn_reflns_theta_max 30.03
_diffrn_reflns_theta_min 2.25
_diffrn_standards_decay_% 0
_exptl_absorpt_coefficient_mu 0.942
_exptl_absorpt_correction_T_max 0.77
_exptl_absorpt_correction_T_min 0.58
_exptl_absorpt_correction_type multi-scan
_exptl_absorpt_process_details 'program SADABS'
_exptl_crystal_colour blue
_exptl_crystal_density_diffrn 1.399
_exptl_crystal_density_method 'not measured'
_exptl_crystal_description block
_exptl_crystal_F_000 1264
_exptl_crystal_size_max 0.54
_exptl_crystal_size_mid 0.32
_exptl_crystal_size_min 0.28
_refine_diff_density_max 0.860
_refine_diff_density_min -0.424
_refine_diff_density_rms 0.082
_refine_ls_extinction_method none
_refine_ls_goodness_of_fit_ref 1.043
_refine_ls_hydrogen_treatment constr
_refine_ls_matrix_type full
_refine_ls_number_parameters 298
_refine_ls_number_reflns 8345
_refine_ls_number_restraints 0
_refine_ls_restrained_S_all 1.043
_refine_ls_R_factor_all 0.0458
_refine_ls_R_factor_gt 0.0371
_refine_ls_shift/su_max 0.001
_refine_ls_shift/su_mean 0.000
_refine_ls_structure_factor_coef Fsqd
_refine_ls_weighting_details 'calc w=1/[\s^2^(Fo^2^)+(0.0458P)^2^+3.0961P] where P=(Fo^2^+2Fc^2^)/3'
_refine_ls_weighting_scheme calc
_refine_ls_wR_factor_gt 0.0929
_refine_ls_wR_factor_ref 0.1008
_reflns_number_gt 7220
_reflns_number_total 8345
_reflns_threshold_expression >2sigma(I)
_cod_data_source_file om900816c_si_001.cif
_cod_data_source_block 5b-1297
_cod_depositor_comments
;
The following automatic conversions were performed:

'_symmetry_cell_setting' value 'Monoclinic' changed to 'monoclinic'
according to /home/saulius/struct/CIF-dictionaries/cif_core.dic
dictionary named 'cif_core.dic' version 2.4.2 from 2011-04-26.

Automatic conversion script
Id: cif_fix_values 1715 2011-07-08 13:25:40Z adriana 
;
_cod_original_sg_symbol_H-M P2(1)/c
_cod_database_code 4070452

loop_
_symmetry_equiv_pos_as_xyz
'x, y, z'
'-x, y+1/2, -z+1/2'
'-x, -y, -z'
'x, -y-1/2, z-1/2'

loop_
_atom_site_label
_atom_site_type_symbol
_atom_site_fract_x
_atom_site_fract_y
_atom_site_fract_z
_atom_site_U_iso_or_equiv
_atom_site_adp_type
_atom_site_occupancy
_atom_site_symmetry_multiplicity
_atom_site_calc_flag
_atom_site_refinement_flags
Fe1 Fe 0.817358(18) 0.85691(2) 0.119445(10) 0.01484(6) Uani 1 1 d .
Cl1 Cl 0.92610(3) 0.67129(4) 0.150646(18) 0.01983(9) Uani 1 1 d .
Cl2 Cl 0.70706(3) 1.04067(4) 0.096242(19) 0.02192(9) Uani 1 1 d .
Cl3 Cl 0.73494(4) 0.89260(5) 0.38492(2) 0.02914(11) Uani 1 1 d .
P1 P 0.67391(3) 0.72330(5) 0.103795(19) 0.01903(9) Uani 1 1 d .
P2 P 0.95542(3) 0.99289(4) 0.156940(18) 0.01571(9) Uani 1 1 d .
O1 O 0.84506(12) 0.84066(15) -0.00333(6) 0.0286(3) Uani 1 1 d .
O2 O 0.47095(11) 0.62605(15) 0.20846(7) 0.0272(3) Uani 1 1 d .
N1 N 0.79667(11) 0.87038(14) 0.20293(6) 0.0163(3) Uani 1 1 d .
N2 N 0.69079(12) 0.81845(15) 0.27186(6) 0.0186(3) Uani 1 1 d .
N3 N 0.64622(11) 0.74044(16) 0.17307(6) 0.0193(3) Uani 1 1 d .
H3N H 0.5893 0.7031 0.1799 0.023 Uiso 1 1 calc R
N4 N 0.94280(11) 1.00769(15) 0.22999(6) 0.0186(3) Uani 1 1 d .
H4N H 0.9883 1.0561 0.2567 0.022 Uiso 1 1 calc R
C1 C 0.71270(13) 0.81206(17) 0.21742(7) 0.0168(3) Uani 1 1 d .
C2 C 0.75986(14) 0.88823(18) 0.31353(7) 0.0191(3) Uani 1 1 d .
C3 C 0.84701(14) 0.95408(18) 0.30500(7) 0.0191(3) Uani 1 1 d .
H3 H 0.8936 1.0027 0.3366 0.023 Uiso 1 1 calc R
C4 C 0.86250(13) 0.94455(16) 0.24620(7) 0.0165(3) Uani 1 1 d .
C5 C 0.69118(16) 0.53970(19) 0.09762(9) 0.0248(4) Uani 1 1 d .
H5 H 0.7541 0.5147 0.1309 0.030 Uiso 1 1 calc R
C6 C 0.71899(17) 0.5045(2) 0.03800(9) 0.0298(4) Uani 1 1 d .
H6A H 0.7274 0.4069 0.0355 0.045 Uiso 1 1 calc R
H6B H 0.7851 0.5491 0.0366 0.045 Uiso 1 1 calc R
H6C H 0.6623 0.5348 0.0037 0.045 Uiso 1 1 calc R
C7 C 0.59940(18) 0.4540(2) 0.10709(11) 0.0330(4) Uani 1 1 d .
H7A H 0.6150 0.3587 0.1028 0.049 Uiso 1 1 calc R
H7B H 0.5347 0.4784 0.0767 0.049 Uiso 1 1 calc R
H7C H 0.5898 0.4702 0.1479 0.049 Uiso 1 1 calc R
C8 C 0.54972(16) 0.7554(3) 0.04619(9) 0.0357(5) Uani 1 1 d .
H8 H 0.5184 0.6643 0.0350 0.043 Uiso 1 1 calc R
C9 C 0.56924(16) 0.8113(2) -0.01219(8) 0.0282(4) Uani 1 1 d .
H9A H 0.5015 0.8278 -0.0415 0.042 Uiso 1 1 calc R
H9B H 0.6103 0.7464 -0.0292 0.042 Uiso 1 1 calc R
H9C H 0.6085 0.8959 -0.0035 0.042 Uiso 1 1 calc R
C10 C 0.4681(2) 0.8302(3) 0.06852(11) 0.0449(6) Uani 1 1 d .
H10A H 0.4053 0.8433 0.0350 0.067 Uiso 1 1 calc R
H10B H 0.4963 0.9180 0.0844 0.067 Uiso 1 1 calc R
H10C H 0.4491 0.7786 0.1009 0.067 Uiso 1 1 calc R
C11 C 1.09056(13) 0.92610(18) 0.16901(8) 0.0196(3) Uani 1 1 d .
H11 H 1.0912 0.8366 0.1891 0.024 Uiso 1 1 calc R
C12 C 1.11825(16) 0.9006(2) 0.10861(9) 0.0298(4) Uani 1 1 d .
H12A H 1.1901 0.8645 0.1163 0.045 Uiso 1 1 calc R
H12B H 1.1140 0.9852 0.0860 0.045 Uiso 1 1 calc R
H12C H 1.0684 0.8356 0.0847 0.045 Uiso 1 1 calc R
C13 C 1.17453(15) 1.0124(2) 0.21167(10) 0.0313(4) Uani 1 1 d .
H13A H 1.2441 0.9710 0.2164 0.047 Uiso 1 1 calc R
H13B H 1.1585 1.0185 0.2514 0.047 Uiso 1 1 calc R
H13C H 1.1747 1.1027 0.1945 0.047 Uiso 1 1 calc R
C14 C 0.96555(14) 1.16756(17) 0.13067(8) 0.0215(3) Uani 1 1 d .
H14 H 1.0419 1.1926 0.1430 0.026 Uiso 1 1 calc R
C15 C 0.93120(17) 1.1750(2) 0.06110(9) 0.0276(4) Uani 1 1 d .
H15A H 0.9375 1.2678 0.0480 0.041 Uiso 1 1 calc R
H15B H 0.8577 1.1454 0.0470 0.041 Uiso 1 1 calc R
H15C H 0.9765 1.1164 0.0439 0.041 Uiso 1 1 calc R
C16 C 0.90633(16) 1.27050(19) 0.16004(9) 0.0269(4) Uani 1 1 d .
H16A H 0.9151 1.3605 0.1444 0.040 Uiso 1 1 calc R
H16B H 0.9349 1.2693 0.2042 0.040 Uiso 1 1 calc R
H16C H 0.8312 1.2475 0.1503 0.040 Uiso 1 1 calc R
C17 C 0.83414(13) 0.84735(17) 0.04492(8) 0.0186(3) Uani 1 1 d .
C18 C 0.37745(15) 0.7045(2) 0.20665(9) 0.0258(4) Uani 1 1 d .
H18A H 0.3162 0.6670 0.1763 0.031 Uiso 1 1 calc R
H18B H 0.3880 0.7988 0.1956 0.031 Uiso 1 1 calc R
C19 C 0.35869(16) 0.6977(2) 0.26986(9) 0.0276(4) Uani 1 1 d .
H19A H 0.3080 0.6255 0.2726 0.033 Uiso 1 1 calc R
H19B H 0.3318 0.7844 0.2813 0.033 Uiso 1 1 calc R
C20 C 0.46826(16) 0.6670(2) 0.30985(9) 0.0309(4) Uani 1 1 d .
H20A H 0.5116 0.7494 0.3196 0.037 Uiso 1 1 calc R
H20B H 0.4645 0.6217 0.3480 0.037 Uiso 1 1 calc R
C21 C 0.51053(16) 0.5740(2) 0.26906(10) 0.0301(4) Uani 1 1 d .
H21A H 0.5887 0.5739 0.2805 0.036 Uiso 1 1 calc R
H21B H 0.4853 0.4810 0.2719 0.036 Uiso 1 1 calc R

loop_
_atom_site_aniso_label
_atom_site_aniso_U_11
_atom_site_aniso_U_22
_atom_site_aniso_U_33
_atom_site_aniso_U_23
_atom_site_aniso_U_13
_atom_site_aniso_U_12
Fe1 0.01528(11) 0.01589(11) 0.01357(11) 0.00090(8) 0.00404(8) 0.00022(8)
Cl1 0.02065(18) 0.01573(17) 0.02165(18) 0.00259(14) 0.00264(14) 0.00130(14)
Cl2 0.02113(18) 0.02304(19) 0.02083(18) 0.00008(14) 0.00382(14) 0.00697(15)
Cl3 0.0369(2) 0.0361(3) 0.01736(19) -0.00100(16) 0.01243(17) -0.0045(2)
P1 0.01746(19) 0.0242(2) 0.01519(18) -0.00006(15) 0.00360(15) -0.00376(16)
P2 0.01621(18) 0.01488(18) 0.01652(18) 0.00036(14) 0.00503(14) 0.00007(15)
O1 0.0347(7) 0.0337(8) 0.0197(6) -0.0021(5) 0.0110(5) -0.0058(6)
O2 0.0239(6) 0.0306(7) 0.0298(7) -0.0019(6) 0.0118(5) -0.0020(5)
N1 0.0160(6) 0.0179(6) 0.0151(6) 0.0012(5) 0.0041(5) 0.0000(5)
N2 0.0206(6) 0.0198(7) 0.0170(6) 0.0017(5) 0.0074(5) 0.0008(5)
N3 0.0174(6) 0.0239(7) 0.0174(6) -0.0006(5) 0.0056(5) -0.0041(6)
N4 0.0189(6) 0.0200(7) 0.0170(6) -0.0028(5) 0.0047(5) -0.0036(5)
C1 0.0166(7) 0.0172(7) 0.0171(7) 0.0021(6) 0.0049(6) 0.0014(6)
C2 0.0233(8) 0.0198(8) 0.0156(7) 0.0022(6) 0.0073(6) 0.0037(6)
C3 0.0207(7) 0.0204(8) 0.0160(7) -0.0010(6) 0.0044(6) 0.0005(6)
C4 0.0171(7) 0.0157(7) 0.0168(7) 0.0007(5) 0.0043(5) 0.0018(6)
C5 0.0277(9) 0.0235(9) 0.0239(8) -0.0033(7) 0.0079(7) -0.0043(7)
C6 0.0348(10) 0.0310(10) 0.0252(9) -0.0035(8) 0.0104(8) 0.0035(8)
C7 0.0367(11) 0.0260(10) 0.0388(11) -0.0056(8) 0.0142(9) -0.0105(8)
C8 0.0206(8) 0.0602(15) 0.0242(9) 0.0101(9) 0.0015(7) -0.0016(9)
C9 0.0305(9) 0.0328(10) 0.0196(8) 0.0028(7) 0.0030(7) 0.0004(8)
C10 0.0339(11) 0.0664(17) 0.0342(11) 0.0097(11) 0.0078(9) 0.0182(12)
C11 0.0160(7) 0.0197(8) 0.0236(8) 0.0000(6) 0.0059(6) 0.0002(6)
C12 0.0259(9) 0.0388(11) 0.0279(9) 0.0020(8) 0.0127(7) 0.0081(8)
C13 0.0194(8) 0.0290(10) 0.0423(11) -0.0071(8) 0.0019(8) -0.0015(7)
C14 0.0229(8) 0.0163(7) 0.0259(8) 0.0029(6) 0.0076(6) -0.0008(6)
C15 0.0356(10) 0.0244(9) 0.0251(9) 0.0070(7) 0.0117(8) 0.0022(8)
C16 0.0311(9) 0.0169(8) 0.0324(9) -0.0022(7) 0.0073(8) 0.0026(7)
C17 0.0177(7) 0.0159(7) 0.0219(8) 0.0002(6) 0.0043(6) -0.0008(6)
C18 0.0264(8) 0.0235(9) 0.0290(9) 0.0015(7) 0.0097(7) -0.0018(7)
C19 0.0248(9) 0.0315(10) 0.0289(9) -0.0008(8) 0.0110(7) -0.0007(8)
C20 0.0255(9) 0.0421(12) 0.0255(9) 0.0027(8) 0.0069(7) -0.0039(8)
C21 0.0228(8) 0.0300(10) 0.0385(11) 0.0087(8) 0.0096(8) -0.0010(8)

loop_
_atom_type_symbol
_atom_type_description
_atom_type_scat_dispersion_real
_atom_type_scat_dispersion_imag
_atom_type_scat_source
C C 0.0033 0.0016 'International Tables Vol C Tables 4.2.6.8 and 6.1.1.4'
H H 0.0000 0.0000 'International Tables Vol C Tables 4.2.6.8 and 6.1.1.4'
N N 0.0061 0.0033 'International Tables Vol C Tables 4.2.6.8 and 6.1.1.4'
O O 0.0106 0.0060 'International Tables Vol C Tables 4.2.6.8 and 6.1.1.4'
P P 0.1023 0.0942 'International Tables Vol C Tables 4.2.6.8 and 6.1.1.4'
Cl Cl 0.1484 0.1585 'International Tables Vol C Tables 4.2.6.8 and 6.1.1.4'
Fe Fe 0.3463 0.8444 'International Tables Vol C Tables 4.2.6.8 and 6.1.1.4'

loop_
_geom_angle_atom_site_label_1
_geom_angle_atom_site_label_2
_geom_angle_atom_site_label_3
_geom_angle
C17 Fe1 N1 178.98(7)
C17 Fe1 P2 96.59(6)
N1 Fe1 P2 83.48(4)
C17 Fe1 P1 96.67(6)
N1 Fe1 P1 83.26(4)
P2 Fe1 P1 166.742(19)
C17 Fe1 Cl2 92.56(6)
N1 Fe1 Cl2 86.42(4)
P2 Fe1 Cl2 90.438(18)
P1 Fe1 Cl2 88.975(19)
C17 Fe1 Cl1 92.06(6)
N1 Fe1 Cl1 88.96(4)
P2 Fe1 Cl1 89.403(18)
P1 Fe1 Cl1 90.117(19)
Cl2 Fe1 Cl1 175.364(18)
N3 P1 C8 106.53(9)
N3 P1 C5 103.08(8)
C8 P1 C5 102.70(11)
N3 P1 Fe1 99.00(5)
C8 P1 Fe1 124.17(8)
C5 P1 Fe1 118.75(7)
N4 P2 C11 102.04(8)
N4 P2 C14 105.30(8)
C11 P2 C14 104.01(8)
N4 P2 Fe1 98.93(5)
C11 P2 Fe1 119.32(6)
C14 P2 Fe1 123.90(6)
C21 O2 C18 108.66(14)
C4 N1 C1 117.65(14)
C4 N1 Fe1 121.12(11)
C1 N1 Fe1 121.12(11)
C2 N2 C1 114.73(15)
C1 N3 P1 119.47(12)
C1 N3 H3N 120.3
P1 N3 H3N 120.3
C4 N4 P2 119.62(12)
C4 N4 H4N 120.2
P2 N4 H4N 120.2
N2 C1 N1 125.39(15)
N2 C1 N3 117.73(15)
N1 C1 N3 116.87(14)
N2 C2 C3 126.13(15)
N2 C2 Cl3 115.23(13)
C3 C2 Cl3 118.64(13)
C2 C3 C4 115.26(15)
C2 C3 H3 122.4
C4 C3 H3 122.4
N1 C4 N4 116.84(14)
N1 C4 C3 120.76(15)
N4 C4 C3 122.40(15)
C6 C5 C7 111.51(17)
C6 C5 P1 110.74(14)
C7 C5 P1 115.05(14)
C6 C5 H5 106.3
C7 C5 H5 106.3
P1 C5 H5 106.3
C5 C6 H6A 109.5
C5 C6 H6B 109.5
H6A C6 H6B 109.5
C5 C6 H6C 109.5
H6A C6 H6C 109.5
H6B C6 H6C 109.5
C5 C7 H7A 109.5
C5 C7 H7B 109.5
H7A C7 H7B 109.5
C5 C7 H7C 109.5
H7A C7 H7C 109.5
H7B C7 H7C 109.5
C10 C8 C9 114.0(2)
C10 C8 P1 115.08(17)
C9 C8 P1 111.91(14)
C10 C8 H8 104.9
C9 C8 H8 104.9
P1 C8 H8 104.9
C8 C9 H9A 109.5
C8 C9 H9B 109.5
H9A C9 H9B 109.5
C8 C9 H9C 109.5
H9A C9 H9C 109.5
H9B C9 H9C 109.5
C8 C10 H10A 109.5
C8 C10 H10B 109.5
H10A C10 H10B 109.5
C8 C10 H10C 109.5
H10A C10 H10C 109.5
H10B C10 H10C 109.5
C12 C11 C13 111.59(16)
C12 C11 P2 111.18(12)
C13 C11 P2 113.65(13)
C12 C11 H11 106.6
C13 C11 H11 106.6
P2 C11 H11 106.6
C11 C12 H12A 109.5
C11 C12 H12B 109.5
H12A C12 H12B 109.5
C11 C12 H12C 109.5
H12A C12 H12C 109.5
H12B C12 H12C 109.5
C11 C13 H13A 109.5
C11 C13 H13B 109.5
H13A C13 H13B 109.5
C11 C13 H13C 109.5
H13A C13 H13C 109.5
H13B C13 H13C 109.5
C15 C14 C16 111.57(16)
C15 C14 P2 110.59(13)
C16 C14 P2 113.59(13)
C15 C14 H14 106.9
C16 C14 H14 106.9
P2 C14 H14 106.9
C14 C15 H15A 109.5
C14 C15 H15B 109.5
H15A C15 H15B 109.5
C14 C15 H15C 109.5
H15A C15 H15C 109.5
H15B C15 H15C 109.5
C14 C16 H16A 109.5
C14 C16 H16B 109.5
H16A C16 H16B 109.5
C14 C16 H16C 109.5
H16A C16 H16C 109.5
H16B C16 H16C 109.5
O1 C17 Fe1 179.75(18)
O2 C18 C19 106.65(16)
O2 C18 H18A 110.4
C19 C18 H18A 110.4
O2 C18 H18B 110.4
C19 C18 H18B 110.4
H18A C18 H18B 108.6
C18 C19 C20 102.83(15)
C18 C19 H19A 111.2
C20 C19 H19A 111.2
C18 C19 H19B 111.2
C20 C19 H19B 111.2
H19A C19 H19B 109.1
C21 C20 C19 101.04(16)
C21 C20 H20A 111.6
C19 C20 H20A 111.6
C21 C20 H20B 111.6
C19 C20 H20B 111.6
H20A C20 H20B 109.4
O2 C21 C20 105.59(16)
O2 C21 H21A 110.6
C20 C21 H21A 110.6
O2 C21 H21B 110.6
C20 C21 H21B 110.6
H21A C21 H21B 108.8

loop_
_geom_bond_atom_site_label_1
_geom_bond_atom_site_label_2
_geom_bond_distance
Fe1 C17 1.7659(18)
Fe1 N1 1.9890(14)
Fe1 P2 2.2469(5)
Fe1 P1 2.2546(5)
Fe1 Cl2 2.3067(5)
Fe1 Cl1 2.3304(5)
Cl3 C2 1.7354(17)
P1 N3 1.7119(15)
P1 C8 1.842(2)
P1 C5 1.850(2)
P2 N4 1.7169(15)
P2 C11 1.8445(17)
P2 C14 1.8526(18)
O1 C17 1.144(2)
O2 C21 1.441(3)
O2 C18 1.443(2)
N1 C4 1.353(2)
N1 C1 1.355(2)
N2 C2 1.329(2)
N2 C1 1.341(2)
N3 C1 1.357(2)
N3 H3N 0.8800
N4 C4 1.353(2)
N4 H4N 0.8800
C2 C3 1.371(2)
C3 C4 1.405(2)
C3 H3 0.9500
C5 C6 1.531(3)
C5 C7 1.532(3)
C5 H5 1.0000
C6 H6A 0.9800
C6 H6B 0.9800
C6 H6C 0.9800
C7 H7A 0.9800
C7 H7B 0.9800
C7 H7C 0.9800
C8 C10 1.492(3)
C8 C9 1.520(3)
C8 H8 1.0000
C9 H9A 0.9800
C9 H9B 0.9800
C9 H9C 0.9800
C10 H10A 0.9800
C10 H10B 0.9800
C10 H10C 0.9800
C11 C12 1.528(3)
C11 C13 1.533(3)
C11 H11 1.0000
C12 H12A 0.9800
C12 H12B 0.9800
C12 H12C 0.9800
C13 H13A 0.9800
C13 H13B 0.9800
C13 H13C 0.9800
C14 C15 1.534(3)
C14 C16 1.535(3)
C14 H14 1.0000
C15 H15A 0.9800
C15 H15B 0.9800
C15 H15C 0.9800
C16 H16A 0.9800
C16 H16B 0.9800
C16 H16C 0.9800
C18 C19 1.520(3)
C18 H18A 0.9900
C18 H18B 0.9900
C19 C20 1.524(3)
C19 H19A 0.9900
C19 H19B 0.9900
C20 C21 1.510(3)
C20 H20A 0.9900
C20 H20B 0.9900
C21 H21A 0.9900
C21 H21B 0.9900

loop_
_geom_hbond_atom_site_label_D
_geom_hbond_atom_site_label_H
_geom_hbond_atom_site_label_A
_geom_hbond_distance_DH
_geom_hbond_distance_HA
_geom_hbond_distance_DA
_geom_hbond_angle_DHA
_geom_hbond_site_symmetry_A
N3 H3N O2 0.88 1.98 2.852(2) 171.2 .
N4 H4N Cl1 0.88 2.41 3.2596(15) 161.5 2_755

loop_
_geom_torsion_atom_site_label_1
_geom_torsion_atom_site_label_2
_geom_torsion_atom_site_label_3
_geom_torsion_atom_site_label_4
_geom_torsion
C17 Fe1 P1 N3 -174.86(8)
N1 Fe1 P1 N3 4.11(7)
P2 Fe1 P1 N3 5.16(11)
Cl2 Fe1 P1 N3 -82.40(6)
Cl1 Fe1 P1 N3 93.05(6)
C17 Fe1 P1 C8 -57.74(11)
N1 Fe1 P1 C8 121.23(11)
P2 Fe1 P1 C8 122.28(12)
Cl2 Fe1 P1 C8 34.71(10)
Cl1 Fe1 P1 C8 -149.83(10)
C17 Fe1 P1 C5 74.75(9)
N1 Fe1 P1 C5 -106.27(8)
P2 Fe1 P1 C5 -105.23(11)
Cl2 Fe1 P1 C5 167.21(7)
Cl1 Fe1 P1 C5 -17.34(7)
C17 Fe1 P2 N4 179.46(8)
N1 Fe1 P2 N4 0.49(7)
P1 Fe1 P2 N4 -0.56(11)
Cl2 Fe1 P2 N4 86.84(5)
Cl1 Fe1 P2 N4 -88.53(5)
C17 Fe1 P2 C11 -71.24(9)
N1 Fe1 P2 C11 109.78(8)
P1 Fe1 P2 C11 108.74(11)
Cl2 Fe1 P2 C11 -163.87(7)
Cl1 Fe1 P2 C11 20.77(7)
C17 Fe1 P2 C14 64.16(9)
N1 Fe1 P2 C14 -114.82(8)
P1 Fe1 P2 C14 -115.86(11)
Cl2 Fe1 P2 C14 -28.47(7)
Cl1 Fe1 P2 C14 156.16(7)
P2 Fe1 N1 C4 -0.12(12)
P1 Fe1 N1 C4 179.64(13)
Cl2 Fe1 N1 C4 -90.97(12)
Cl1 Fe1 N1 C4 89.40(12)
P2 Fe1 N1 C1 175.99(13)
P1 Fe1 N1 C1 -4.25(12)
Cl2 Fe1 N1 C1 85.14(13)
Cl1 Fe1 N1 C1 -94.49(13)
C8 P1 N3 C1 -134.48(15)
C5 P1 N3 C1 117.79(14)
Fe1 P1 N3 C1 -4.67(14)
C11 P2 N4 C4 -123.65(14)
C14 P2 N4 C4 128.00(14)
Fe1 P2 N4 C4 -0.94(14)
C2 N2 C1 N1 -0.4(2)
C2 N2 C1 N3 178.95(15)
C4 N1 C1 N2 -2.0(2)
Fe1 N1 C1 N2 -178.27(13)
C4 N1 C1 N3 178.61(15)
Fe1 N1 C1 N3 2.4(2)
P1 N3 C1 N2 -177.22(12)
P1 N3 C1 N1 2.2(2)
C1 N2 C2 C3 1.5(3)
C1 N2 C2 Cl3 -177.92(12)
N2 C2 C3 C4 -0.2(3)
Cl3 C2 C3 C4 179.27(12)
C1 N1 C4 N4 -176.70(15)
Fe1 N1 C4 N4 -0.5(2)
C1 N1 C4 C3 3.4(2)
Fe1 N1 C4 C3 179.68(12)
P2 N4 C4 N1 1.0(2)
P2 N4 C4 C3 -179.15(13)
C2 C3 C4 N1 -2.4(2)
C2 C3 C4 N4 177.71(16)
N3 P1 C5 C6 -178.91(13)
C8 P1 C5 C6 70.49(16)
Fe1 P1 C5 C6 -70.81(15)
N3 P1 C5 C7 53.51(16)
C8 P1 C5 C7 -57.09(17)
Fe1 P1 C5 C7 161.61(13)
N3 P1 C8 C10 19.4(2)
C5 P1 C8 C10 127.4(2)
Fe1 P1 C8 C10 -94.08(19)
N3 P1 C8 C9 151.66(17)
C5 P1 C8 C9 -100.34(19)
Fe1 P1 C8 C9 38.2(2)
N4 P2 C11 C12 178.29(13)
C14 P2 C11 C12 -72.37(15)
Fe1 P2 C11 C12 70.71(14)
N4 P2 C11 C13 -54.81(15)
C14 P2 C11 C13 54.54(16)
Fe1 P2 C11 C13 -162.38(12)
N4 P2 C14 C15 -156.28(13)
C11 P2 C14 C15 96.79(14)
Fe1 P2 C14 C15 -44.08(15)
N4 P2 C14 C16 -29.95(15)
C11 P2 C14 C16 -136.87(14)
Fe1 P2 C14 C16 82.25(14)
C21 O2 C18 C19 -0.8(2)
O2 C18 C19 C20 24.0(2)
C18 C19 C20 C21 -36.6(2)
C18 O2 C21 C20 -23.2(2)
C19 C20 C21 O2 37.24(19)
